data_7210318
loop_
_publ_author_name
'Eshtiagh-Hosseini, Hossein'
'Mirzaei, Masoud'
'Biabani, Marzieh'
'Lippolis, Vito'
'Chahkandi, Mohammad'
'Bazzicalupi, Carla'

_publ_section_title
;
 Insight into the connecting roles of interaction synthons and water
 clusters within different transition metal coordination compounds of
 pyridine-2,5-dicarboxylic acid: experimental and theoretical studies
;
_journal_issue 34
_journal_name_full CrystEngComm
_journal_page_first 6752
_journal_paper_doi 10.1039/c3ce40743h
_journal_volume 15
_journal_year 2013
_chemical_formula_sum 'C12 H13 N4 O5 Zn0.5'
_chemical_formula_weight 325.95
_chemical_name_systematic
;
?
;
_space_group_IT_number 2
_symmetry_cell_setting triclinic
_symmetry_space_group_name_Hall '-P 1'
_symmetry_space_group_name_H-M 'P -1'
_atom_sites_solution_hydrogens difmap
_atom_sites_solution_primary direct
_atom_sites_solution_secondary difmap
_audit_creation_method SHELXL-97
_cell_angle_alpha 97.224(6)
_cell_angle_beta 105.576(6)
_cell_angle_gamma 106.448(6)
_cell_formula_units_Z 2
_cell_length_a 7.0258(4)
_cell_length_b 8.7456(7)
_cell_length_c 11.5823(8)
_cell_measurement_reflns_used 3279
_cell_measurement_temperature 100
_cell_measurement_theta_max 69.9131
_cell_measurement_theta_min 5.3999
_cell_volume 641.61(9)
_computing_cell_refinement
;
CrysAlis RED, Oxford Diffraction Ltd.,
Version 1.171.32.5 (release 08-05-2007 CrysAlis171 .NET)
(compiled May 8 2007,13:10:02)
;
_computing_data_collection
;
CrysAlis CCD, Oxford Diffraction Ltd.,
Version 1.171.32.5 (release 08-05-2007 CrysAlis171 .NET)
(compiled May 8 2007,13:10:02)
;
_computing_data_reduction
;
CrysAlis RED, Oxford Diffraction Ltd.,
Version 1.171.32.5 (release 08-05-2007 CrysAlis171 .NET)
(compiled May 8 2007,13:10:02)
;
_computing_molecular_graphics 'Mercury, CCDC'
_computing_structure_refinement 'SHELXL-97 (Sheldrick, 1997)'
_computing_structure_solution 'SIR97 (Altomare 1997)'
_diffrn_ambient_temperature 100
_diffrn_detector_area_resol_mean 8.1241
_diffrn_measured_fraction_theta_full 0.990
_diffrn_measured_fraction_theta_max 0.951
_diffrn_measurement_device_type 'Xcalibur, Onyx'
_diffrn_measurement_method 'omega scan'
_diffrn_radiation_monochromator graphite
_diffrn_radiation_source 'Enhance (Cu) X-ray Source'
_diffrn_radiation_type CuK\a
_diffrn_radiation_wavelength 1.54183
_diffrn_reflns_av_R_equivalents 0.0208
_diffrn_reflns_av_sigmaI/netI 0.0236
_diffrn_reflns_limit_h_max 8
_diffrn_reflns_limit_h_min -7
_diffrn_reflns_limit_k_max 10
_diffrn_reflns_limit_k_min -10
_diffrn_reflns_limit_l_max 13
_diffrn_reflns_limit_l_min -14
_diffrn_reflns_number 4175
_diffrn_reflns_theta_full 66.50
_diffrn_reflns_theta_max 70.04
_diffrn_reflns_theta_min 5.40
_diffrn_standards_interval_count infinity
_diffrn_standards_interval_time infinity
_diffrn_standards_number 0
_exptl_absorpt_coefficient_mu 2.009
_exptl_absorpt_correction_T_max 1.00000
_exptl_absorpt_correction_T_min 0.59608
_exptl_absorpt_correction_type multi-scan
_exptl_absorpt_process_details
;
CrysAlisPro, Oxford Diffraction Ltd.,
Version 1.171.34.44 (release 25-10-2010 CrysAlis171 .NET)
(compiled Oct 25 2010,18:11:34)
Empirical absorption correction using spherical harmonics,
implemented in SCALE3 ABSPACK scaling algorithm.
;
_exptl_crystal_density_diffrn 1.687
_exptl_crystal_density_method 'not measured'
_exptl_crystal_description prismatic
_exptl_crystal_F_000 336
_exptl_crystal_size_max 0.4
_exptl_crystal_size_mid 0.2
_exptl_crystal_size_min 0.2
_refine_diff_density_max 0.608
_refine_diff_density_min -0.977
_refine_diff_density_rms 0.081
_refine_ls_extinction_method none
_refine_ls_goodness_of_fit_ref 0.947
_refine_ls_hydrogen_treatment refU
_refine_ls_matrix_type full
_refine_ls_number_parameters 248
_refine_ls_number_reflns 2329
_refine_ls_number_restraints 0
_refine_ls_restrained_S_all 0.947
_refine_ls_R_factor_all 0.0373
_refine_ls_R_factor_gt 0.0328
_refine_ls_shift/su_max 0.000
_refine_ls_shift/su_mean 0.000
_refine_ls_structure_factor_coef Fsqd
_refine_ls_weighting_details 'calc w=1/[\s^2^(Fo^2^)+(0.0428P)^2^+1.6636P] where P=(Fo^2^+2Fc^2^)/3'
_refine_ls_weighting_scheme calc
_refine_ls_wR_factor_gt 0.0859
_refine_ls_wR_factor_ref 0.0924
_reflns_number_gt 2219
_reflns_number_total 2329
_reflns_threshold_expression >2sigma(I)
_cod_data_source_file c3ce40743h.txt
_cod_data_source_block MB32
_cod_original_cell_volume 641.61(8)
_cod_original_sg_symbol_H-M P-1
_cod_original_formula_sum 'C12 H13 N4 O5 Zn0.50'
_cod_database_code 7210318

loop_
_symmetry_equiv_pos_as_xyz
'x, y, z'
'-x, -y, -z'

loop_
_atom_site_label
_atom_site_type_symbol
_atom_site_fract_x
_atom_site_fract_y
_atom_site_fract_z
_atom_site_U_iso_or_equiv
_atom_site_adp_type
_atom_site_occupancy
_atom_site_symmetry_multiplicity
_atom_site_calc_flag
_atom_site_refinement_flags
Zn Zn 0.5000 0.5000 0.5000 0.01295(15) Uani 1 2 d S
O1 O 0.3623(3) 0.5270(2) 0.63532(15) 0.0149(4) Uani 1 1 d .
O2 O 0.1747(3) 0.6633(2) 0.70325(15) 0.0169(4) Uani 1 1 d .
C1 C 0.2725(4) 0.6335(3) 0.6323(2) 0.0144(5) Uani 1 1 d .
C2 C 0.2837(4) 0.7303(3) 0.5323(2) 0.0131(5) Uani 1 1 d .
C3 C 0.2125(4) 0.8629(3) 0.5250(2) 0.0156(5) Uani 1 1 d .
C4 C 0.2193(4) 0.9387(3) 0.4269(2) 0.0150(5) Uani 1 1 d .
C5 C 0.2934(4) 0.8777(3) 0.3372(2) 0.0134(5) Uani 1 1 d .
C6 C 0.3699(4) 0.7486(3) 0.3543(2) 0.0148(5) Uani 1 1 d .
N1 N 0.3673(3) 0.6797(2) 0.44967(18) 0.0129(4) Uani 1 1 d .
C7 C 0.2865(4) 0.9391(3) 0.2201(2) 0.0147(5) Uani 1 1 d .
O4 O 0.2700(3) 1.0803(2) 0.21701(16) 0.0186(4) Uani 1 1 d .
O3 O 0.2919(3) 0.8434(2) 0.13296(15) 0.0201(4) Uani 1 1 d .
OW1 O 0.2189(3) 0.3057(2) 0.38382(16) 0.0165(4) Uani 1 1 d .
N2 N 0.2225(3) 1.1101(3) 0.78645(19) 0.0193(5) Uani 1 1 d .
C8 C 0.2181(4) 1.2607(3) 0.7831(2) 0.0202(5) Uani 1 1 d .
C9 C 0.2248(4) 1.3725(3) 0.8822(2) 0.0215(5) Uani 1 1 d .
C10 C 0.2339(4) 1.3231(3) 0.9899(2) 0.0184(5) Uani 1 1 d .
N3 N 0.2438(3) 1.1701(3) 0.99528(19) 0.0170(4) Uani 1 1 d .
C11 C 0.2385(4) 1.0672(3) 0.8957(2) 0.0165(5) Uani 1 1 d .
N4 N 0.2475(3) 0.9201(3) 0.9068(2) 0.0191(5) Uani 1 1 d .
C12 C 0.2305(5) 1.4222(3) 1.1034(3) 0.0231(6) Uani 1 1 d .
H1 H 0.430(4) 0.705(3) 0.293(3) 0.013(7) Uiso 1 1 d .
H3 H 0.164(4) 0.902(3) 0.587(3) 0.016(7) Uiso 1 1 d .
H5 H 0.267(5) 0.891(4) 0.982(3) 0.028(8) Uiso 1 1 d .
H2 H 0.168(5) 1.032(4) 0.421(3) 0.020(7) Uiso 1 1 d .
H6 H 0.249(5) 1.137(4) 1.067(3) 0.022(8) Uiso 1 1 d .
H8 H 0.218(5) 1.480(4) 0.873(3) 0.028(8) Uiso 1 1 d .
H9 H 0.104(6) 0.315(5) 0.359(3) 0.043(11) Uiso 1 1 d .
H7 H 0.208(5) 1.292(4) 0.704(3) 0.023(8) Uiso 1 1 d .
H4 H 0.244(5) 0.853(4) 0.840(3) 0.025(8) Uiso 1 1 d .
H10 H 0.230(6) 0.237(5) 0.324(4) 0.041(10) Uiso 1 1 d .
H11 H 0.352(5) 1.431(4) 1.174(3) 0.024(8) Uiso 1 1 d .
H12 H 0.236(6) 1.536(5) 1.092(3) 0.039(9) Uiso 1 1 d .
H13 H 0.104(6) 1.370(4) 1.121(3) 0.037(9) Uiso 1 1 d .

loop_
_atom_site_aniso_label
_atom_site_aniso_U_11
_atom_site_aniso_U_22
_atom_site_aniso_U_33
_atom_site_aniso_U_23
_atom_site_aniso_U_13
_atom_site_aniso_U_12
Zn 0.0178(2) 0.0130(2) 0.0131(2) 0.00492(17) 0.00819(18) 0.00860(18)
O1 0.0196(8) 0.0151(8) 0.0159(8) 0.0067(7) 0.0091(7) 0.0098(7)
O2 0.0227(9) 0.0206(9) 0.0147(8) 0.0043(7) 0.0118(7) 0.0122(7)
C1 0.0161(11) 0.0136(11) 0.0124(11) 0.0019(9) 0.0028(9) 0.0053(9)
C2 0.0143(11) 0.0122(11) 0.0113(11) 0.0014(9) 0.0032(9) 0.0033(9)
C3 0.0175(12) 0.0167(12) 0.0150(11) 0.0036(9) 0.0062(10) 0.0081(10)
C4 0.0146(11) 0.0136(11) 0.0181(12) 0.0035(9) 0.0049(9) 0.0069(9)
C5 0.0122(11) 0.0134(11) 0.0135(11) 0.0021(9) 0.0036(9) 0.0033(9)
C6 0.0165(11) 0.0144(11) 0.0118(11) 0.0014(9) 0.0040(9) 0.0037(9)
N1 0.0152(9) 0.0112(9) 0.0134(10) 0.0024(7) 0.0044(8) 0.0065(8)
C7 0.0144(11) 0.0147(11) 0.0153(12) 0.0045(9) 0.0047(9) 0.0048(9)
O4 0.0275(9) 0.0157(9) 0.0176(9) 0.0070(7) 0.0093(7) 0.0112(7)
O3 0.0313(10) 0.0179(9) 0.0144(8) 0.0043(7) 0.0093(7) 0.0109(8)
OW1 0.0156(9) 0.0149(9) 0.0185(9) 0.0001(7) 0.0058(7) 0.0056(7)
N2 0.0210(11) 0.0221(11) 0.0145(10) 0.0053(8) 0.0062(8) 0.0055(9)
C8 0.0169(12) 0.0239(13) 0.0198(13) 0.0100(11) 0.0058(10) 0.0043(10)
C9 0.0187(12) 0.0200(13) 0.0220(13) 0.0073(11) 0.0033(10) 0.0028(10)
C10 0.0166(12) 0.0152(12) 0.0215(13) 0.0048(10) 0.0036(10) 0.0047(10)
N3 0.0189(10) 0.0177(11) 0.0147(10) 0.0060(8) 0.0058(8) 0.0053(8)
C11 0.0140(11) 0.0209(12) 0.0145(11) 0.0039(10) 0.0058(9) 0.0047(10)
N4 0.0276(12) 0.0169(11) 0.0134(11) 0.0024(9) 0.0069(9) 0.0081(9)
C12 0.0283(15) 0.0193(13) 0.0209(13) 0.0035(11) 0.0065(12) 0.0083(11)

loop_
_atom_type_symbol
_atom_type_description
_atom_type_scat_dispersion_real
_atom_type_scat_dispersion_imag
_atom_type_scat_source
C C 0.0181 0.0091 'International Tables Vol C Tables 4.2.6.8 and 6.1.1.4'
H H 0.0000 0.0000 'International Tables Vol C Tables 4.2.6.8 and 6.1.1.4'
N N 0.0311 0.0180 'International Tables Vol C Tables 4.2.6.8 and 6.1.1.4'
O O 0.0492 0.0322 'International Tables Vol C Tables 4.2.6.8 and 6.1.1.4'
Zn Zn -1.5491 0.6778 'International Tables Vol C Tables 4.2.6.8 and 6.1.1.4'

loop_
_geom_angle_atom_site_label_1
_geom_angle_atom_site_label_2
_geom_angle_atom_site_label_3
_geom_angle
_geom_angle_site_symmetry_1
_geom_angle_site_symmetry_3
O1 Zn O1 180.000(1) 2_666 .
O1 Zn N1 79.45(7) 2_666 2_666
O1 Zn N1 100.55(7) . 2_666
O1 Zn N1 100.55(7) 2_666 .
O1 Zn N1 79.45(7) . .
N1 Zn N1 180.000(1) 2_666 .
O1 Zn OW1 89.01(7) 2_666 .
O1 Zn OW1 90.99(7) . .
N1 Zn OW1 88.49(7) 2_666 .
N1 Zn OW1 91.51(7) . .
O1 Zn OW1 90.99(7) 2_666 2_666
O1 Zn OW1 89.01(7) . 2_666
N1 Zn OW1 91.51(7) 2_666 2_666
N1 Zn OW1 88.49(7) . 2_666
OW1 Zn OW1 180.0 . 2_666
C1 O1 Zn 115.95(15) . .
O2 C1 O1 125.2(2) . .
O2 C1 C2 118.4(2) . .
O1 C1 C2 116.3(2) . .
N1 C2 C3 121.0(2) . .
N1 C2 C1 115.8(2) . .
C3 C2 C1 123.2(2) . .
C4 C3 C2 119.1(2) . .
C3 C4 C5 119.1(2) . .
C4 C5 C6 118.0(2) . .
C4 C5 C7 123.5(2) . .
C6 C5 C7 118.4(2) . .
N1 C6 C5 122.3(2) . .
C6 N1 C2 120.2(2) . .
C6 N1 Zn 127.83(16) . .
C2 N1 Zn 111.86(15) . .
O3 C7 O4 125.5(2) . .
O3 C7 C5 116.0(2) . .
O4 C7 C5 118.5(2) . .
C8 N2 C11 116.2(2) . .
N2 C8 C9 124.8(2) . .
C10 C9 C8 117.5(2) . .
C9 C10 N3 118.2(2) . .
C9 C10 C12 125.1(2) . .
N3 C10 C12 116.7(2) . .
C11 N3 C10 121.5(2) . .
N4 C11 N2 119.6(2) . .
N4 C11 N3 118.6(2) . .
N2 C11 N3 121.8(2) . .

loop_
_geom_bond_atom_site_label_1
_geom_bond_atom_site_label_2
_geom_bond_distance
_geom_bond_site_symmetry_2
Zn O1 2.0733(16) 2_666
Zn O1 2.0733(16) .
Zn N1 2.1086(19) 2_666
Zn N1 2.1086(19) .
Zn OW1 2.1671(17) .
Zn OW1 2.1671(17) 2_666
O1 C1 1.264(3) .
O2 C1 1.252(3) .
C1 C2 1.523(3) .
C2 N1 1.342(3) .
C2 C3 1.391(3) .
C3 C4 1.391(3) .
C4 C5 1.394(3) .
C5 C6 1.395(3) .
C5 C7 1.514(3) .
C6 N1 1.325(3) .
C7 O3 1.244(3) .
C7 O4 1.276(3) .
N2 C8 1.331(3) .
N2 C11 1.350(3) .
C8 C9 1.393(4) .
C9 C10 1.362(4) .
C10 N3 1.367(3) .
C10 C12 1.490(4) .
N3 C11 1.356(3) .
C11 N4 1.326(3) .
